data_4129039
loop_
_publ_author_name
'Yuan, Jingsong'
'Xiong, Wei'
'Zhou, Xuhao'
'Zhang, Yi'
'Shi, Dong'
'Li, Zichen'
'Lu, Hua'

_publ_section_title
;
 4-Hydroxyproline-Derived Sustainable Polythioesters: Controlled
 Ring-Opening Polymerization, Complete Recyclability, and Facile
 Functionalization.
;
_journal_issue 12
_journal_name_full 'Journal of the American Chemical Society'
_journal_page_first 4928
_journal_page_last 4935
_journal_paper_doi 10.1021/jacs.9b00031
_journal_volume 141
_journal_year 2019
_chemical_absolute_configuration ad
_chemical_formula_sum 'C10 H15 N O3 S'
_chemical_formula_weight 229.29
_space_group_crystal_system monoclinic
_space_group_IT_number 4
_space_group_name_Hall 'P 2yb'
_space_group_name_H-M_alt 'P 1 21 1'
_atom_sites_solution_hydrogens geom
_audit_creation_method SHELXL-2014/7
_cell_angle_alpha 90
_cell_angle_beta 101.54(2)
_cell_angle_gamma 90
_cell_formula_units_Z 2
_cell_length_a 9.491(2)
_cell_length_b 6.1160(8)
_cell_length_c 9.9296(18)
_cell_measurement_reflns_used 1001
_cell_measurement_temperature 179.99(10)
_cell_measurement_theta_max 28.3340
_cell_measurement_theta_min 2.2660
_cell_volume 564.73(18)
_computing_structure_refinement 'SHELXL-2014/7 (Sheldrick, 2014)'
_diffrn_ambient_temperature 179.99(10)
_diffrn_measured_fraction_theta_full 0.991
_diffrn_measured_fraction_theta_max 0.988
_diffrn_measurement_device_type 'XtaLAB AFC12 (RINC): Kappa single'
_diffrn_radiation_type MoK\a
_diffrn_radiation_wavelength 0.71073
_diffrn_reflns_av_R_equivalents 0.0281
_diffrn_reflns_av_unetI/netI 0.0500
_diffrn_reflns_Laue_measured_fraction_full 0.991
_diffrn_reflns_Laue_measured_fraction_max 0.988
_diffrn_reflns_limit_h_max 7
_diffrn_reflns_limit_h_min -12
_diffrn_reflns_limit_k_max 4
_diffrn_reflns_limit_k_min -7
_diffrn_reflns_limit_l_max 12
_diffrn_reflns_limit_l_min -10
_diffrn_reflns_number 2873
_diffrn_reflns_point_group_measured_fraction_full 0.761
_diffrn_reflns_point_group_measured_fraction_max 0.726
_diffrn_reflns_theta_full 25.242
_diffrn_reflns_theta_max 27.482
_diffrn_reflns_theta_min 2.093
_exptl_absorpt_coefficient_mu 0.274
_exptl_absorpt_correction_T_max 1.00000
_exptl_absorpt_correction_T_min 0.18165
_exptl_absorpt_correction_type multi-scan
_exptl_absorpt_process_details
;
CrysAlisPro 1.171.39.29a (Rigaku Oxford Diffraction, 2015)
Empirical absorption correction using spherical harmonics,
 implemented in SCALE3 ABSPACK scaling algorithm.
;
_exptl_crystal_colour colorless
_exptl_crystal_density_diffrn 1.348
_exptl_crystal_description rod-like
_exptl_crystal_F_000 244
_exptl_crystal_size_max 0.6
_exptl_crystal_size_mid 0.2
_exptl_crystal_size_min 0.1
_refine_diff_density_max 0.327
_refine_diff_density_min -0.372
_refine_diff_density_rms 0.060
_refine_ls_abs_structure_details
;
 Flack x determined using 401 quotients [(I+)-(I-)]/[(I+)+(I-)]
 (Parsons, Flack and Wagner, Acta Cryst. B69 (2013) 249-259).
;
_refine_ls_abs_structure_Flack 0.13(12)
_refine_ls_extinction_method none
_refine_ls_goodness_of_fit_ref 0.809
_refine_ls_hydrogen_treatment constr
_refine_ls_matrix_type full
_refine_ls_number_parameters 139
_refine_ls_number_reflns 1874
_refine_ls_number_restraints 1
_refine_ls_restrained_S_all 0.809
_refine_ls_R_factor_all 0.0586
_refine_ls_R_factor_gt 0.0423
_refine_ls_shift/su_max 0.000
_refine_ls_shift/su_mean 0.000
_refine_ls_structure_factor_coef Fsqd
_refine_ls_weighting_details 'w=1/[\s^2^(Fo^2^)+(0.0700P)^2^+0.8000P] where P=(Fo^2^+2Fc^2^)/3'
_refine_ls_weighting_scheme calc
_refine_ls_wR_factor_gt 0.1054
_refine_ls_wR_factor_ref 0.1185
_reflns_Friedel_coverage 0.342
_reflns_Friedel_fraction_full 0.478
_reflns_Friedel_fraction_max 0.409
_reflns_number_gt 1524
_reflns_number_total 1874
_reflns_threshold_expression 'I > 2\s(I)'
_cod_data_source_file ja9b00031_si_002.cif
_cod_data_source_block 3
_cod_original_cell_volume 564.70(19)
_cod_original_sg_symbol_H-M 'P 21'
_cod_database_code 4129039
_shelx_shelxl_version_number 2014/7
_shelx_space_group_comment
;
The symmetry employed for this shelxl refinement is uniquely defined
by the following loop, which should always be used as a source of
symmetry information in preference to the above space-group names.
They are only intended as comments.
;

loop_
_space_group_symop_operation_xyz
'x, y, z'
'-x, y+1/2, -z'

loop_
_atom_site_label
_atom_site_type_symbol
_atom_site_fract_x
_atom_site_fract_y
_atom_site_fract_z
_atom_site_U_iso_or_equiv
_atom_site_adp_type
_atom_site_occupancy
_atom_site_site_symmetry_order
_atom_site_calc_flag
_atom_site_refinement_flags_posn
_atom_site_refinement_flags_adp
S1 S 0.89746(11) 0.37341(19) 0.35670(11) 0.0351(3) Uani 1 1 d . .
O1 O 0.8540(4) 0.8011(5) 0.3123(3) 0.0424(9) Uani 1 1 d . .
O2 O 0.4664(3) 0.7486(5) 0.2524(3) 0.0339(7) Uani 1 1 d . .
O3 O 0.4088(3) 0.3878(5) 0.2075(3) 0.0350(7) Uani 1 1 d . .
N1 N 0.5911(4) 0.4726(5) 0.3756(4) 0.0277(8) Uani 1 1 d . .
C1 C 0.8201(5) 0.6390(7) 0.3663(4) 0.0303(9) Uani 1 1 d . .
C2 C 0.7041(5) 0.6129(7) 0.4528(4) 0.0284(9) Uani 1 1 d . .
H2 H 0.6695 0.7508 0.4846 0.034 Uiso 1 1 calc R U
C3 C 0.7739(5) 0.4593(7) 0.5672(4) 0.0308(10) Uani 1 1 d . .
H3A H 0.7121 0.4281 0.6317 0.037 Uiso 1 1 calc R U
H3B H 0.8665 0.5120 0.6160 0.037 Uiso 1 1 calc R U
C4 C 0.7875(4) 0.2645(7) 0.4733(4) 0.0295(9) Uani 1 1 d . .
H4 H 0.8264 0.1319 0.5224 0.035 Uiso 1 1 calc R U
C5 C 0.6339(5) 0.2411(7) 0.3926(4) 0.0288(9) Uani 1 1 d . .
H5A H 0.6307 0.1701 0.3047 0.035 Uiso 1 1 calc R U
H5B H 0.5741 0.1610 0.4442 0.035 Uiso 1 1 calc R U
C6 C 0.4863(5) 0.5535(7) 0.2742(4) 0.0280(9) Uani 1 1 d . .
C7 C 0.2886(5) 0.4288(7) 0.0911(4) 0.0317(10) Uani 1 1 d . .
C8 C 0.3388(6) 0.5491(9) -0.0234(5) 0.0413(12) Uani 1 1 d . .
H8A H 0.3752 0.6901 0.0088 0.062 Uiso 1 1 calc R U
H8B H 0.2595 0.5671 -0.0996 0.062 Uiso 1 1 calc R U
H8C H 0.4134 0.4667 -0.0525 0.062 Uiso 1 1 calc R U
C9 C 0.1695(6) 0.5496(11) 0.1408(6) 0.0537(15) Uani 1 1 d . .
H9A H 0.1487 0.4771 0.2203 0.081 Uiso 1 1 calc R U
H9B H 0.0849 0.5514 0.0693 0.081 Uiso 1 1 calc R U
H9C H 0.1996 0.6970 0.1644 0.081 Uiso 1 1 calc R U
C10 C 0.2422(6) 0.1997(9) 0.0459(6) 0.0499(14) Uani 1 1 d . .
H10A H 0.3204 0.1247 0.0179 0.075 Uiso 1 1 calc R U
H10B H 0.1617 0.2063 -0.0299 0.075 Uiso 1 1 calc R U
H10C H 0.2150 0.1225 0.1209 0.075 Uiso 1 1 calc R U

loop_
_atom_site_aniso_label
_atom_site_aniso_U_11
_atom_site_aniso_U_22
_atom_site_aniso_U_33
_atom_site_aniso_U_23
_atom_site_aniso_U_13
_atom_site_aniso_U_12
S1 0.0355(5) 0.0335(6) 0.0387(5) 0.0007(6) 0.0132(4) 0.0010(6)
O1 0.053(2) 0.0350(19) 0.0368(17) 0.0083(14) 0.0039(15) -0.0115(16)
O2 0.0400(17) 0.0224(17) 0.0377(17) 0.0006(14) 0.0040(13) 0.0024(14)
O3 0.0360(15) 0.0240(15) 0.0385(15) 0.0000(15) -0.0083(12) -0.0068(16)
N1 0.0275(19) 0.0211(19) 0.0317(18) -0.0001(15) -0.0004(15) 0.0005(15)
C1 0.035(2) 0.027(2) 0.027(2) 0.0010(19) 0.0015(17) -0.0034(19)
C2 0.032(2) 0.021(2) 0.032(2) -0.0040(17) 0.0051(18) -0.0018(17)
C3 0.036(2) 0.031(2) 0.024(2) 0.0010(17) 0.0033(17) -0.0055(18)
C4 0.035(2) 0.025(2) 0.028(2) 0.0031(18) 0.0049(17) -0.0005(19)
C5 0.037(2) 0.018(2) 0.031(2) 0.0029(18) 0.0066(17) 0.0012(18)
C6 0.029(2) 0.029(2) 0.027(2) -0.0015(18) 0.0078(17) 0.0003(19)
C7 0.027(2) 0.037(3) 0.0283(19) -0.0004(18) -0.0005(16) -0.0011(18)
C8 0.052(3) 0.041(3) 0.031(2) 0.000(2) 0.010(2) -0.005(2)
C9 0.035(3) 0.077(4) 0.051(3) -0.018(3) 0.011(2) -0.003(3)
C10 0.049(3) 0.043(3) 0.049(3) 0.002(2) -0.012(2) -0.014(3)

loop_
_atom_type_symbol
_atom_type_description
_atom_type_scat_dispersion_real
_atom_type_scat_dispersion_imag
_atom_type_scat_source
C C 0.0033 0.0016 'International Tables Vol C Tables 4.2.6.8 and 6.1.1.4'
H H 0.0000 0.0000 'International Tables Vol C Tables 4.2.6.8 and 6.1.1.4'
N N 0.0061 0.0033 'International Tables Vol C Tables 4.2.6.8 and 6.1.1.4'
O O 0.0106 0.0060 'International Tables Vol C Tables 4.2.6.8 and 6.1.1.4'
S S 0.1246 0.1234 'International Tables Vol C Tables 4.2.6.8 and 6.1.1.4'

loop_
_geom_angle_atom_site_label_1
_geom_angle_atom_site_label_2
_geom_angle_atom_site_label_3
_geom_angle
C1 S1 C4 90.3(2)
C6 O3 C7 121.3(4)
C6 N1 C5 125.3(4)
C6 N1 C2 121.7(3)
C5 N1 C2 110.3(3)
O1 C1 C2 128.5(4)
O1 C1 S1 125.1(4)
C2 C1 S1 106.4(3)
N1 C2 C3 101.1(3)
N1 C2 C1 107.5(3)
C3 C2 C1 103.2(3)
N1 C2 H2 114.5
C3 C2 H2 114.5
C1 C2 H2 114.5
C2 C3 C4 95.9(3)
C2 C3 H3A 112.6
C4 C3 H3A 112.6
C2 C3 H3B 112.6
C4 C3 H3B 112.6
H3A C3 H3B 110.1
C5 C4 C3 101.8(3)
C5 C4 S1 107.9(3)
C3 C4 S1 103.3(3)
C5 C4 H4 114.2
C3 C4 H4 114.2
S1 C4 H4 114.2
N1 C5 C4 100.5(3)
N1 C5 H5A 111.7
C4 C5 H5A 111.7
N1 C5 H5B 111.7
C4 C5 H5B 111.7
H5A C5 H5B 109.4
O2 C6 O3 126.8(4)
O2 C6 N1 123.4(4)
O3 C6 N1 109.7(4)
O3 C7 C8 111.2(3)
O3 C7 C9 109.8(3)
C8 C7 C9 112.1(4)
O3 C7 C10 102.1(3)
C8 C7 C10 110.2(4)
C9 C7 C10 111.0(4)
C7 C8 H8A 109.5
C7 C8 H8B 109.5
H8A C8 H8B 109.5
C7 C8 H8C 109.5
H8A C8 H8C 109.5
H8B C8 H8C 109.5
C7 C9 H9A 109.5
C7 C9 H9B 109.5
H9A C9 H9B 109.5
C7 C9 H9C 109.5
H9A C9 H9C 109.5
H9B C9 H9C 109.5
C7 C10 H10A 109.5
C7 C10 H10B 109.5
H10A C10 H10B 109.5
C7 C10 H10C 109.5
H10A C10 H10C 109.5
H10B C10 H10C 109.5

loop_
_geom_bond_atom_site_label_1
_geom_bond_atom_site_label_2
_geom_bond_distance
S1 C1 1.793(5)
S1 C4 1.832(4)
O1 C1 1.202(5)
O2 C6 1.220(5)
O3 C6 1.345(5)
O3 C7 1.474(5)
N1 C6 1.360(6)
N1 C5 1.473(5)
N1 C2 1.464(5)
C1 C2 1.534(5)
C2 C3 1.520(6)
C2 H2 0.9800
C3 C4 1.534(6)
C3 H3A 0.9700
C3 H3B 0.9700
C4 C5 1.523(6)
C4 H4 0.9800
C5 H5A 0.9700
C5 H5B 0.9700
C7 C8 1.509(6)
C7 C9 1.513(7)
C7 C10 1.510(7)
C8 H8A 0.9600
C8 H8B 0.9600
C8 H8C 0.9600
C9 H9A 0.9600
C9 H9B 0.9600
C9 H9C 0.9600
C10 H10A 0.9600
C10 H10B 0.9600
C10 H10C 0.9600
